data_4114340
loop_
_publ_author_name
'Mira Kanzelberger'
'Xiawei Zhang'
'Thomas J. Emge'
'Alan S. Goldman'
'Jing Zhao'
'Christopher Incarvito'
'John F. Hartwig'

_publ_contact_author_address
; 
 Department of Chemistry 
 Rutgers, The State University of New Jersey
 610 Taylor Road
 Piscataway, New Jersey  08854-8087  U.S.A. 
;
_publ_contact_author_email agoldman@rutchem.rutgers.edu
_publ_contact_author_name 'Alan S. Goldman'
_publ_section_title
;
 Distinct Thermodynamics for the Formation and Cleavage of N-H Bonds in
 Aniline and Ammonia. Directly-Observed Reductive Elimination of Ammonia
 from an Isolated Amido Hydride Complex
;
_journal_name_full 'Journal of the American Chemical Society'
_journal_page_first 13644
_journal_page_last 13645
_journal_paper_doi 10.1021/ja037363u
_journal_volume 125
_journal_year 2003
_chemical_formula_sum 'C29 H55 Ir N2 P2'
_chemical_formula_weight 685.89
_chemical_name_systematic
; 
 ? 
;
_space_group_IT_number 19
_symmetry_cell_setting orthorhombic
_symmetry_space_group_name_Hall 'P 2ac 2ab'
_symmetry_space_group_name_H-M 'P 21 21 21'
_atom_sites_solution_hydrogens geom
_atom_sites_solution_primary direct
_atom_sites_solution_secondary difmap
_audit_creation_method SHELXL-97
_cell_angle_alpha 90.00
_cell_angle_beta 90.00
_cell_angle_gamma 90.00
_cell_formula_units_Z 4
_cell_length_a 11.291(2)
_cell_length_b 11.463(2)
_cell_length_c 24.150(5)
_cell_measurement_temperature 183(2)
_cell_volume 3125.7(10)
_computing_cell_refinement Denzo
_computing_data_collection 'Nonius Collect'
_computing_data_reduction Denzo
_computing_molecular_graphics XP
_computing_publication_material XCIF
_computing_structure_refinement 'SHELXL-97 (Sheldrick, 1997)'
_computing_structure_solution 'SHELXS-97 (Sheldrick, 1990)'
_diffrn_ambient_temperature 183(2)
_diffrn_measured_fraction_theta_full 0.994
_diffrn_measured_fraction_theta_max 0.994
_diffrn_measurement_device_type 'Nonius KappaCCD'
_diffrn_measurement_method '\w scans'
_diffrn_radiation_monochromator graphite
_diffrn_radiation_source 'fine-focus sealed tube'
_diffrn_radiation_type MoK\a
_diffrn_radiation_wavelength 0.71073
_diffrn_reflns_av_R_equivalents 0.0000
_diffrn_reflns_av_sigmaI/netI 0.0492
_diffrn_reflns_limit_h_max 15
_diffrn_reflns_limit_h_min -15
_diffrn_reflns_limit_k_max 15
_diffrn_reflns_limit_k_min -15
_diffrn_reflns_limit_l_max 32
_diffrn_reflns_limit_l_min -31
_diffrn_reflns_number 7556
_diffrn_reflns_theta_full 28.29
_diffrn_reflns_theta_max 28.29
_diffrn_reflns_theta_min 1.97
_exptl_absorpt_coefficient_mu 4.393
_exptl_absorpt_correction_T_max 0.5587
_exptl_absorpt_correction_T_min 0.3524
_exptl_absorpt_correction_type none
_exptl_crystal_colour 'pale orange'
_exptl_crystal_density_diffrn 1.457
_exptl_crystal_description blade
_exptl_crystal_F_000 1400
_exptl_crystal_size_max 0.30
_exptl_crystal_size_mid 0.25
_exptl_crystal_size_min 0.15
_refine_diff_density_max 0.631
_refine_diff_density_min -1.070
_refine_diff_density_rms 0.104
_refine_ls_abs_structure_details 'Flack H D (1983), Acta Cryst. A39, 876-881'
_refine_ls_abs_structure_Flack 0.011(7)
_refine_ls_extinction_method none
_refine_ls_goodness_of_fit_ref 1.071
_refine_ls_hydrogen_treatment mixed
_refine_ls_matrix_type full
_refine_ls_number_parameters 319
_refine_ls_number_reflns 7556
_refine_ls_number_restraints 2
_refine_ls_restrained_S_all 1.071
_refine_ls_R_factor_all 0.0423
_refine_ls_R_factor_gt 0.0335
_refine_ls_shift/su_max 0.582
_refine_ls_shift/su_mean 0.017
_refine_ls_structure_factor_coef Fsqd
_refine_ls_weighting_details 'calc w=1/[\s^2^(Fo^2^)+(0.0370P)^2^+0.0000P] where P=(Fo^2^+2Fc^2^)/3'
_refine_ls_weighting_scheme calc
_refine_ls_wR_factor_gt 0.0727
_refine_ls_wR_factor_ref 0.0763
_reflns_number_gt 6769
_reflns_number_total 7556
_reflns_threshold_expression >2sigma(I)
_cod_data_source_file ja037363usi20030717_084947_4.cif
_cod_data_source_block jz03
_cod_original_cell_volume 3125.8(11)
_cod_database_code 4114340

loop_
_symmetry_equiv_pos_as_xyz
'x, y, z'
'-x+1/2, -y, z+1/2'
'-x, y+1/2, -z+1/2'
'x+1/2, -y+1/2, -z'

loop_
_atom_site_label
_atom_site_type_symbol
_atom_site_fract_x
_atom_site_fract_y
_atom_site_fract_z
_atom_site_U_iso_or_equiv
_atom_site_adp_type
_atom_site_occupancy
_atom_site_symmetry_multiplicity
_atom_site_calc_flag
_atom_site_refinement_flags
Ir1 Ir 0.225536(14) 0.493257(14) 0.112118(6) 0.02477(6) Uani 1 1 d .
H1 H 0.149(5) 0.474(5) 0.059(2) 0.064(18) Uiso 1 1 d .
P1 P 0.37044(9) 0.50505(13) 0.04498(4) 0.0279(2) Uani 1 1 d .
P2 P 0.05962(11) 0.42204(10) 0.15681(5) 0.0281(3) Uani 1 1 d .
N1 N 0.1661(5) 0.6753(4) 0.1132(2) 0.0479(12) Uani 1 1 d D
H2 H 0.178(12) 0.727(8) 0.141(3) 0.21(6) Uiso 1 1 d D
H3 H 0.169(9) 0.694(8) 0.0770(10) 0.15(4) Uiso 1 1 d D
N2 N 0.3907(4) 0.5421(4) 0.21489(16) 0.0407(11) Uani 1 1 d .
C1 C 0.3118(4) 0.4787(5) -0.02743(18) 0.0349(11) Uani 1 1 d .
C2 C 0.2149(5) 0.5689(5) -0.0415(2) 0.0454(14) Uani 1 1 d .
H2A H 0.1847 0.5541 -0.0789 0.068 Uiso 1 1 calc R
H2B H 0.2484 0.6477 -0.0398 0.068 Uiso 1 1 calc R
H2C H 0.1499 0.5622 -0.0148 0.068 Uiso 1 1 calc R
C3 C 0.2560(5) 0.3564(5) -0.0296(2) 0.0415(13) Uani 1 1 d .
H3A H 0.2247 0.3419 -0.0668 0.062 Uiso 1 1 calc R
H3B H 0.1915 0.3516 -0.0026 0.062 Uiso 1 1 calc R
H3C H 0.3163 0.2978 -0.0208 0.062 Uiso 1 1 calc R
C4 C 0.4072(5) 0.4852(6) -0.07235(18) 0.0473(13) Uani 1 1 d .
H4A H 0.3711 0.4708 -0.1086 0.071 Uiso 1 1 calc R
H4B H 0.4680 0.4261 -0.0651 0.071 Uiso 1 1 calc R
H4C H 0.4435 0.5628 -0.0720 0.071 Uiso 1 1 calc R
C5 C 0.4812(5) 0.6288(5) 0.0425(2) 0.0365(12) Uani 1 1 d .
C6 C 0.4283(5) 0.7362(5) 0.0152(2) 0.0479(14) Uani 1 1 d .
H6A H 0.4873 0.7989 0.0146 0.072 Uiso 1 1 calc R
H6B H 0.3587 0.7618 0.0362 0.072 Uiso 1 1 calc R
H6C H 0.4047 0.7173 -0.0228 0.072 Uiso 1 1 calc R
C7 C 0.5975(5) 0.5964(5) 0.0136(2) 0.0492(15) Uani 1 1 d .
H7A H 0.6505 0.6641 0.0134 0.074 Uiso 1 1 calc R
H7B H 0.5809 0.5726 -0.0246 0.074 Uiso 1 1 calc R
H7C H 0.6353 0.5318 0.0334 0.074 Uiso 1 1 calc R
C8 C 0.5096(5) 0.6604(5) 0.1029(2) 0.0514(15) Uani 1 1 d .
H8A H 0.5665 0.7249 0.1037 0.077 Uiso 1 1 calc R
H8B H 0.5438 0.5924 0.1216 0.077 Uiso 1 1 calc R
H8C H 0.4367 0.6839 0.1219 0.077 Uiso 1 1 calc R
C9 C 0.4600(5) 0.3752(5) 0.0612(2) 0.0382(13) Uani 1 1 d .
H9A H 0.5018 0.3476 0.0276 0.046 Uiso 1 1 calc R
H9B H 0.5198 0.3941 0.0898 0.046 Uiso 1 1 calc R
C10 C 0.3757(4) 0.2808(4) 0.08248(19) 0.0302(10) Uani 1 1 d .
C11 C 0.4022(4) 0.1629(4) 0.0764(2) 0.0350(11) Uani 1 1 d .
H11A H 0.4758 0.1404 0.0606 0.042 Uiso 1 1 calc R
C12 C 0.3237(5) 0.0789(4) 0.0930(2) 0.0406(12) Uani 1 1 d .
H12A H 0.3433 -0.0013 0.0894 0.049 Uiso 1 1 calc R
C13 C 0.2143(5) 0.1119(4) 0.1154(2) 0.0384(11) Uani 1 1 d .
H13A H 0.1592 0.0542 0.1269 0.046 Uiso 1 1 calc R
C14 C 0.1868(4) 0.2292(4) 0.12085(19) 0.0304(10) Uani 1 1 d .
C15 C 0.2684(4) 0.3175(4) 0.10604(18) 0.0272(9) Uani 1 1 d .
C16 C 0.0626(4) 0.2675(4) 0.1366(2) 0.0350(12) Uani 1 1 d .
H16A H 0.0337 0.2191 0.1677 0.042 Uiso 1 1 calc R
H16B H 0.0087 0.2552 0.1047 0.042 Uiso 1 1 calc R
C17 C -0.0914(4) 0.4736(5) 0.1320(2) 0.0375(12) Uani 1 1 d .
C18 C -0.0848(4) 0.4880(6) 0.0682(2) 0.0518(14) Uani 1 1 d .
H18A H -0.1617 0.5145 0.0542 0.078 Uiso 1 1 calc R
H18B H -0.0646 0.4130 0.0512 0.078 Uiso 1 1 calc R
H18C H -0.0239 0.5457 0.0589 0.078 Uiso 1 1 calc R
C19 C -0.1203(5) 0.5930(5) 0.1567(3) 0.0493(14) Uani 1 1 d .
H19A H -0.1984 0.6184 0.1438 0.074 Uiso 1 1 calc R
H19B H -0.0603 0.6496 0.1451 0.074 Uiso 1 1 calc R
H19C H -0.1208 0.5874 0.1972 0.074 Uiso 1 1 calc R
C20 C -0.1915(5) 0.3866(5) 0.1446(2) 0.0480(14) Uani 1 1 d .
H20A H -0.2668 0.4179 0.1310 0.072 Uiso 1 1 calc R
H20B H -0.1966 0.3742 0.1847 0.072 Uiso 1 1 calc R
H20C H -0.1749 0.3122 0.1262 0.072 Uiso 1 1 calc R
C21 C 0.0614(5) 0.4190(4) 0.2356(2) 0.0343(12) Uani 1 1 d .
C22 C 0.0871(6) 0.5420(5) 0.2566(2) 0.0437(14) Uani 1 1 d .
H22A H 0.0884 0.5418 0.2972 0.066 Uiso 1 1 calc R
H22B H 0.0252 0.5953 0.2436 0.066 Uiso 1 1 calc R
H22C H 0.1642 0.5679 0.2426 0.066 Uiso 1 1 calc R
C23 C 0.1641(5) 0.3378(5) 0.2513(2) 0.0419(13) Uani 1 1 d .
H23A H 0.1698 0.3326 0.2917 0.063 Uiso 1 1 calc R
H23B H 0.2383 0.3689 0.2363 0.063 Uiso 1 1 calc R
H23C H 0.1496 0.2599 0.2360 0.063 Uiso 1 1 calc R
C24 C -0.0515(5) 0.3737(5) 0.2629(2) 0.0507(15) Uani 1 1 d .
H24A H -0.0422 0.3755 0.3032 0.076 Uiso 1 1 calc R
H24B H -0.0664 0.2935 0.2508 0.076 Uiso 1 1 calc R
H24C H -0.1185 0.4233 0.2522 0.076 Uiso 1 1 calc R
C25 C 0.3302(4) 0.5235(4) 0.17682(17) 0.0293(10) Uani 1 1 d .
C26 C 0.4575(5) 0.5736(5) 0.2642(2) 0.0453(14) Uani 1 1 d .
C27 C 0.4355(8) 0.4842(9) 0.3077(3) 0.114(4) Uani 1 1 d .
H27A H 0.4661 0.4087 0.2952 0.171 Uiso 1 1 calc R
H27B H 0.3501 0.4780 0.3144 0.171 Uiso 1 1 calc R
H27C H 0.4756 0.5072 0.3419 0.171 Uiso 1 1 calc R
C28 C 0.5862(6) 0.5825(9) 0.2492(3) 0.110(4) Uani 1 1 d .
H28A H 0.5965 0.6420 0.2205 0.165 Uiso 1 1 calc R
H28B H 0.6140 0.5070 0.2352 0.165 Uiso 1 1 calc R
H28C H 0.6320 0.6042 0.2820 0.165 Uiso 1 1 calc R
C29 C 0.4137(11) 0.6891(8) 0.2829(4) 0.143(5) Uani 1 1 d .
H29A H 0.4275 0.7471 0.2538 0.214 Uiso 1 1 calc R
H29B H 0.4560 0.7124 0.3166 0.214 Uiso 1 1 calc R
H29C H 0.3287 0.6842 0.2907 0.214 Uiso 1 1 calc R

loop_
_atom_site_aniso_label
_atom_site_aniso_U_11
_atom_site_aniso_U_22
_atom_site_aniso_U_33
_atom_site_aniso_U_23
_atom_site_aniso_U_13
_atom_site_aniso_U_12
Ir1 0.02456(9) 0.02809(8) 0.02165(8) -0.00173(8) 0.00103(6) -0.00196(8)
P1 0.0235(5) 0.0364(6) 0.0237(5) 0.0028(6) 0.0015(4) 0.0017(7)
P2 0.0281(6) 0.0289(6) 0.0273(6) -0.0032(5) 0.0051(5) -0.0033(5)
N1 0.068(3) 0.027(2) 0.048(3) -0.002(3) 0.003(3) 0.015(2)
N2 0.039(2) 0.055(3) 0.028(2) -0.002(2) -0.0023(19) -0.007(2)
C1 0.031(2) 0.049(3) 0.024(2) 0.000(2) 0.0023(18) 0.009(2)
C2 0.042(3) 0.061(3) 0.033(3) 0.001(2) -0.002(2) 0.017(3)
C3 0.044(3) 0.059(3) 0.022(2) -0.010(2) -0.005(2) 0.005(3)
C4 0.053(3) 0.061(4) 0.027(2) 0.005(3) 0.012(2) 0.007(3)
C5 0.027(3) 0.047(3) 0.036(3) 0.004(2) 0.002(2) -0.006(2)
C6 0.046(3) 0.040(3) 0.057(4) 0.010(3) 0.005(3) -0.005(3)
C7 0.030(3) 0.062(4) 0.056(3) 0.009(3) 0.004(3) -0.008(3)
C8 0.041(3) 0.064(4) 0.049(4) 0.001(3) -0.004(3) -0.027(3)
C9 0.035(3) 0.043(3) 0.037(3) 0.000(2) 0.003(3) 0.006(2)
C10 0.024(2) 0.039(3) 0.028(2) 0.004(2) -0.004(2) 0.005(2)
C11 0.030(3) 0.041(3) 0.034(3) -0.001(2) -0.005(2) 0.011(2)
C12 0.046(3) 0.033(2) 0.043(3) -0.002(2) -0.013(3) 0.013(2)
C13 0.042(3) 0.031(2) 0.043(3) 0.003(2) -0.007(3) -0.004(2)
C14 0.030(2) 0.031(2) 0.030(2) -0.003(2) -0.002(2) 0.0004(18)
C15 0.032(2) 0.0264(19) 0.024(2) -0.0031(17) -0.002(2) 0.0035(19)
C16 0.030(2) 0.033(3) 0.042(3) -0.006(2) -0.002(2) -0.005(2)
C17 0.026(2) 0.039(3) 0.048(3) -0.007(2) 0.003(2) 0.000(2)
C18 0.028(2) 0.080(4) 0.047(3) 0.006(4) -0.011(2) -0.001(3)
C19 0.033(3) 0.045(3) 0.070(4) -0.010(3) 0.003(3) 0.012(2)
C20 0.033(3) 0.054(3) 0.057(4) -0.010(3) 0.012(3) -0.004(3)
C21 0.037(3) 0.040(3) 0.026(3) 0.004(2) 0.012(2) -0.003(2)
C22 0.058(4) 0.044(3) 0.030(3) -0.011(2) 0.001(3) 0.002(3)
C23 0.048(3) 0.047(3) 0.031(3) 0.009(2) 0.002(2) -0.005(3)
C24 0.054(4) 0.053(3) 0.045(3) 0.003(3) 0.020(3) 0.001(3)
C25 0.034(2) 0.028(3) 0.026(2) -0.0002(19) 0.0014(19) -0.003(2)
C26 0.043(3) 0.062(4) 0.030(3) -0.003(3) -0.011(2) -0.006(3)
C27 0.114(6) 0.172(10) 0.056(4) 0.042(6) -0.047(4) -0.073(8)
C28 0.048(4) 0.239(12) 0.043(4) 0.009(5) -0.015(3) -0.040(6)
C29 0.178(11) 0.113(8) 0.138(9) -0.082(7) -0.089(8) 0.051(8)

loop_
_atom_type_symbol
_atom_type_description
_atom_type_scat_dispersion_real
_atom_type_scat_dispersion_imag
_atom_type_scat_source
C C 0.0033 0.0016 'International Tables Vol C Tables 4.2.6.8 and 6.1.1.4'
H H 0.0000 0.0000 'International Tables Vol C Tables 4.2.6.8 and 6.1.1.4'
N N 0.0061 0.0033 'International Tables Vol C Tables 4.2.6.8 and 6.1.1.4'
P P 0.1023 0.0942 'International Tables Vol C Tables 4.2.6.8 and 6.1.1.4'
Ir Ir -1.4442 7.9887 'International Tables Vol C Tables 4.2.6.8 and 6.1.1.4'

loop_
_geom_angle_atom_site_label_1
_geom_angle_atom_site_label_2
_geom_angle_atom_site_label_3
_geom_angle
H1 Ir1 C25 177(2)
H1 Ir1 C15 86(2)
C25 Ir1 C15 94.96(18)
H1 Ir1 N1 88(2)
C25 Ir1 N1 90.4(2)
C15 Ir1 N1 174.5(2)
H1 Ir1 P1 80(2)
C25 Ir1 P1 96.93(13)
C15 Ir1 P1 80.91(13)
N1 Ir1 P1 99.76(15)
H1 Ir1 P2 83(2)
C25 Ir1 P2 100.15(13)
C15 Ir1 P2 83.06(14)
N1 Ir1 P2 94.74(15)
P1 Ir1 P2 157.47(4)
C9 P1 C1 105.0(2)
C9 P1 C5 104.5(2)
C1 P1 C5 108.7(2)
C9 P1 Ir1 101.10(18)
C1 P1 Ir1 113.06(15)
C5 P1 Ir1 122.32(18)
C16 P2 C17 103.4(2)
C16 P2 C21 104.4(2)
C17 P2 C21 109.3(2)
C16 P2 Ir1 101.64(16)
C17 P2 Ir1 118.02(16)
C21 P2 Ir1 117.69(17)
H2 N1 H3 124(9)
H2 N1 Ir1 126(8)
H3 N1 Ir1 102(6)
C25 N2 C26 174.3(5)
C4 C1 C3 107.9(4)
C4 C1 C2 108.1(4)
C3 C1 C2 108.2(4)
C4 C1 P1 113.6(3)
C3 C1 P1 108.7(3)
C2 C1 P1 110.2(3)
C6 C5 C8 107.6(5)
C6 C5 C7 109.6(5)
C8 C5 C7 108.1(5)
C6 C5 P1 111.2(4)
C8 C5 P1 106.6(3)
C7 C5 P1 113.5(4)
C10 C9 P1 107.5(4)
C11 C10 C15 121.3(5)
C11 C10 C9 121.2(4)
C15 C10 C9 117.5(4)
C12 C11 C10 120.9(5)
C11 C12 C13 119.6(4)
C14 C13 C12 119.8(5)
C13 C14 C15 121.6(4)
C13 C14 C16 120.7(4)
C15 C14 C16 117.3(4)
C10 C15 C14 116.8(4)
C10 C15 Ir1 121.4(3)
C14 C15 Ir1 121.6(3)
C14 C16 P2 111.2(3)
C19 C17 C20 110.2(4)
C19 C17 C18 107.7(5)
C20 C17 C18 107.6(4)
C19 C17 P2 110.3(3)
C20 C17 P2 113.2(4)
C18 C17 P2 107.6(3)
C24 C21 C22 109.2(5)
C24 C21 C23 108.5(4)
C22 C21 C23 109.6(4)
C24 C21 P2 115.4(4)
C22 C21 P2 108.5(3)
C23 C21 P2 105.5(3)
N2 C25 Ir1 179.3(5)
N2 C26 C29 107.3(6)
N2 C26 C27 108.6(5)
C29 C26 C27 110.1(7)
N2 C26 C28 108.8(5)
C29 C26 C28 109.6(7)
C27 C26 C28 112.3(6)

loop_
_geom_bond_atom_site_label_1
_geom_bond_atom_site_label_2
_geom_bond_distance
Ir1 H1 1.56(6)
Ir1 C25 1.989(5)
Ir1 C15 2.077(4)
Ir1 N1 2.193(4)
Ir1 P1 2.3075(11)
Ir1 P2 2.3111(12)
P1 C9 1.842(5)
P1 C1 1.894(5)
P1 C5 1.891(5)
P2 C16 1.838(5)
P2 C17 1.902(5)
P2 C21 1.903(5)
N1 H2 0.901(17)
N1 H3 0.898(10)
N2 C25 1.165(6)
N2 C26 1.455(7)
C1 C4 1.530(6)
C1 C3 1.538(7)
C1 C2 1.543(7)
C5 C6 1.520(8)
C5 C8 1.537(7)
C5 C7 1.533(8)
C9 C10 1.530(7)
C10 C11 1.392(7)
C10 C15 1.404(7)
C11 C12 1.369(7)
C12 C13 1.401(7)
C13 C14 1.386(6)
C14 C15 1.415(6)
C14 C16 1.518(7)
C17 C19 1.528(7)
C17 C20 1.538(7)
C17 C18 1.551(7)
C21 C24 1.527(7)
C21 C22 1.526(7)
C21 C23 1.535(7)
C26 C29 1.484(10)
C26 C27 1.488(9)
C26 C28 1.500(9)
